data_7247698
loop_
_publ_author_name
'Zheng, Yongpeng'
'Li, Jianxiao'
'Qi, Chaorong'
'Wu, Wanqing'
'Jiang, Huanfeng'

_publ_section_title
;
 Rapid assembly of structurally diverse cyanamides and disulfanes via
 base-mediated aminoalkylation of aryl thiourea
;
_journal_issue 47
_journal_name_full 'RSC Advances'
_journal_page_first 33047
_journal_page_last 33052
_journal_paper_doi 10.1039/D3RA06051A
_journal_volume 13
_journal_year 2023
_chemical_formula_moiety 'C16 H12 Br F3 N2'
_chemical_formula_sum 'C16 H12 Br F3 N2'
_chemical_formula_weight 369.19
_space_group_crystal_system monoclinic
_space_group_IT_number 14
_space_group_name_Hall '-P 2ybc'
_space_group_name_H-M_alt 'P 1 21/c 1'
_atom_sites_solution_hydrogens geom
_atom_sites_solution_primary dual
_audit_creation_date 2022-12-04
_audit_creation_method
;
Olex2 1.2
(compiled 2018.05.29 svn.r3508 for OlexSys, GUI svn.r5506)
;
_audit_update_record
;
2023-02-14 deposited with the CCDC.	2023-10-31 downloaded from the CCDC.
;
_cell_angle_alpha 90
_cell_angle_beta 99.730(2)
_cell_angle_gamma 90
_cell_formula_units_Z 4
_cell_length_a 12.1120(5)
_cell_length_b 7.3561(3)
_cell_length_c 18.2597(6)
_cell_measurement_reflns_used 4749
_cell_measurement_temperature 170
_cell_measurement_theta_max 26.32
_cell_measurement_theta_min 3.057
_cell_volume 1603.48(11)
_computing_cell_refinement 'SAINT V8.40A (?, 2016)'
_computing_data_reduction 'SAINT V8.40A (?, 2016)'
_computing_molecular_graphics 'Olex2 (Dolomanov et al., 2009)'
_computing_publication_material 'Olex2 (Dolomanov et al., 2009)'
_computing_structure_refinement 'ShelXL (Sheldrick, 2015)'
_computing_structure_solution 'ShelXT (Sheldrick, 2015)'
_diffrn_ambient_temperature 170.0
_diffrn_measured_fraction_theta_full 0.984
_diffrn_measured_fraction_theta_max 0.981
_diffrn_measurement_device_type 'D8 VENTURE'
_diffrn_measurement_method '\f and \w scans'
_diffrn_radiation_type MoK\a
_diffrn_radiation_wavelength 0.71073
_diffrn_reflns_av_R_equivalents 0.0502
_diffrn_reflns_av_unetI/netI 0.0496
_diffrn_reflns_Laue_measured_fraction_full 0.984
_diffrn_reflns_Laue_measured_fraction_max 0.981
_diffrn_reflns_limit_h_max 15
_diffrn_reflns_limit_h_min -15
_diffrn_reflns_limit_k_max 9
_diffrn_reflns_limit_k_min -9
_diffrn_reflns_limit_l_max 22
_diffrn_reflns_limit_l_min -20
_diffrn_reflns_number 11895
_diffrn_reflns_point_group_measured_fraction_full 0.984
_diffrn_reflns_point_group_measured_fraction_max 0.981
_diffrn_reflns_theta_full 25.242
_diffrn_reflns_theta_max 26.397
_diffrn_reflns_theta_min 2.594
_diffrn_standards_number 0
_exptl_absorpt_coefficient_mu 2.591
_exptl_absorpt_correction_T_max 0.7454
_exptl_absorpt_correction_T_min 0.5134
_exptl_absorpt_correction_type multi-scan
_exptl_absorpt_process_details
'SADABS-2016/2 (Bruker,2016/2) was used for absorption correction. wR2(int) was 0.1076 before and 0.0574 after correction. The Ratio of minimum to maximum transmission is 0.6888. The \l/2 correction factor is Not present.'
_exptl_crystal_colour colourless
_exptl_crystal_colour_primary colourless
_exptl_crystal_density_diffrn 1.529
_exptl_crystal_description block
_exptl_crystal_F_000 736
_exptl_crystal_size_max 0.19
_exptl_crystal_size_mid 0.08
_exptl_crystal_size_min 0.05
_refine_diff_density_max 0.294
_refine_diff_density_min -0.472
_refine_diff_density_rms 0.070
_refine_ls_extinction_method none
_refine_ls_goodness_of_fit_ref 1.037
_refine_ls_hydrogen_treatment constr
_refine_ls_matrix_type full
_refine_ls_number_parameters 199
_refine_ls_number_reflns 3232
_refine_ls_number_restraints 0
_refine_ls_restrained_S_all 1.037
_refine_ls_R_factor_all 0.0485
_refine_ls_R_factor_gt 0.0330
_refine_ls_shift/su_max 0.001
_refine_ls_shift/su_mean 0.000
_refine_ls_structure_factor_coef Fsqd
_refine_ls_weighting_details 'w=1/[\s^2^(Fo^2^)+(0.0272P)^2^+0.6806P] where P=(Fo^2^+2Fc^2^)/3'
_refine_ls_weighting_scheme calc
_refine_ls_wR_factor_gt 0.0693
_refine_ls_wR_factor_ref 0.0772
_reflns_Friedel_coverage 0.000
_reflns_number_gt 2594
_reflns_number_total 3232
_reflns_threshold_expression 'I > 2\s(I)'
_cod_data_source_file d3ra06051a2.cif
_cod_data_source_block 124z108612_0m
_cod_database_code 7247698
_shelx_shelxl_version_number 2018/3
_shelx_space_group_comment
;
The symmetry employed for this shelxl refinement is uniquely defined
by the following loop, which should always be used as a source of
symmetry information in preference to the above space-group names.
They are only intended as comments.
;
_shelx_estimated_absorpt_t_max 0.881
_shelx_estimated_absorpt_t_min 0.639
_olex2_refinement_description
;
1. Fixed Uiso
 At 1.2 times of:
  All C(H) groups, All C(H,H) groups
2.a Secondary CH2 refined with riding coordinates:
 C8(H8A,H8B), C9(H9A,H9B)
2.b Aromatic/amide H refined with riding coordinates:
 C1(H1), C5(H5), C2(H2), C15(H15), C11(H11), C13(H13), C12(H12), C14(H14)
;
_olex2_submission_special_instructions 'No special instructions were received'

loop_
_space_group_symop_operation_xyz
'x, y, z'
'-x, y+1/2, -z+1/2'
'-x, -y, -z'
'x, -y-1/2, z-1/2'

loop_
_atom_site_label
_atom_site_type_symbol
_atom_site_fract_x
_atom_site_fract_y
_atom_site_fract_z
_atom_site_U_iso_or_equiv
_atom_site_adp_type
_atom_site_occupancy
_atom_site_site_symmetry_order
_atom_site_calc_flag
_atom_site_refinement_flags_posn
_atom_site_refinement_flags_adp
_atom_site_refinement_flags_occupancy
_atom_site_disorder_assembly
_atom_site_disorder_group
Br1 Br 0.89066(2) -0.33518(3) 0.58271(2) 0.03323(10) Uani 1 1 d . . . . .
F3 F 0.77800(18) 0.0429(2) 0.61704(10) 0.0615(5) Uani 1 1 d . . . . .
F2 F 0.65371(16) -0.1354(3) 0.55902(11) 0.0609(5) Uani 1 1 d . . . . .
N1 N 0.83231(16) 0.1621(2) 0.31230(11) 0.0216(4) Uani 1 1 d . . . . .
F1 F 0.6517(2) 0.1468(3) 0.53112(12) 0.0804(8) Uani 1 1 d . . . . .
C6 C 0.84806(19) 0.0532(3) 0.37700(12) 0.0197(5) Uani 1 1 d . . . . .
C3 C 0.8715(2) -0.1711(3) 0.50119(13) 0.0235(5) Uani 1 1 d . . . . .
N2 N 0.9476(2) 0.1087(3) 0.21405(13) 0.0373(6) Uani 1 1 d . . . . .
C1 C 0.9274(2) -0.0844(3) 0.38579(13) 0.0221(5) Uani 1 1 d . . . . .
H1 H 0.973856 -0.102380 0.349375 0.027 Uiso 1 1 calc R . . . .
C4 C 0.7936(2) -0.0314(3) 0.49328(13) 0.0249(5) Uani 1 1 d . . . . .
C10 C 0.7080(2) 0.6360(3) 0.32152(14) 0.0233(5) Uani 1 1 d . . . . .
C5 C 0.7823(2) 0.0813(3) 0.43141(13) 0.0238(5) Uani 1 1 d . . . . .
H5 H 0.729516 0.177914 0.426283 0.029 Uiso 1 1 calc R . . . .
C2 C 0.9387(2) -0.1954(3) 0.44779(13) 0.0230(5) Uani 1 1 d . . . . .
H2 H 0.993302 -0.289344 0.453761 0.028 Uiso 1 1 calc R . . . .
C8 C 0.7496(2) 0.3109(3) 0.29890(13) 0.0227(5) Uani 1 1 d . . . . .
H8A H 0.679487 0.272127 0.315439 0.027 Uiso 1 1 calc R . . . .
H8B H 0.732072 0.336074 0.244915 0.027 Uiso 1 1 calc R . . . .
C9 C 0.7922(2) 0.4848(3) 0.33982(14) 0.0258(5) Uani 1 1 d . . . . .
H9A H 0.805594 0.462353 0.394062 0.031 Uiso 1 1 calc R . . . .
H9B H 0.864173 0.521079 0.325263 0.031 Uiso 1 1 calc R . . . .
C7 C 0.8956(2) 0.1327(3) 0.26006(14) 0.0253(5) Uani 1 1 d . . . . .
C15 C 0.6299(2) 0.6730(3) 0.36695(16) 0.0337(6) Uani 1 1 d . . . . .
H15 H 0.630022 0.603637 0.410832 0.040 Uiso 1 1 calc R . . . .
C11 C 0.7048(2) 0.7378(3) 0.25730(15) 0.0319(6) Uani 1 1 d . . . . .
H11 H 0.757367 0.713941 0.225321 0.038 Uiso 1 1 calc R . . . .
C13 C 0.5499(3) 0.9098(4) 0.2849(2) 0.0498(9) Uani 1 1 d . . . . .
H13 H 0.495840 1.003173 0.272354 0.060 Uiso 1 1 calc R . . . .
C12 C 0.6257(3) 0.8742(3) 0.23919(18) 0.0437(8) Uani 1 1 d . . . . .
H12 H 0.624228 0.942867 0.194981 0.052 Uiso 1 1 calc R . . . .
C14 C 0.5516(2) 0.8108(4) 0.3489(2) 0.0482(8) Uani 1 1 d . . . . .
H14 H 0.499227 0.836541 0.380765 0.058 Uiso 1 1 calc R . . . .
C16 C 0.7197(3) 0.0046(4) 0.54989(16) 0.0444(7) Uani 1 1 d . . . . .

loop_
_atom_site_aniso_label
_atom_site_aniso_U_11
_atom_site_aniso_U_22
_atom_site_aniso_U_33
_atom_site_aniso_U_23
_atom_site_aniso_U_13
_atom_site_aniso_U_12
Br1 0.04134(18) 0.02804(15) 0.02943(16) 0.00897(11) 0.00350(11) 0.00052(12)
F3 0.0940(15) 0.0640(12) 0.0324(11) -0.0075(8) 0.0273(10) 0.0075(11)
F2 0.0472(11) 0.0818(13) 0.0616(13) 0.0212(10) 0.0318(10) -0.0016(10)
N1 0.0258(11) 0.0168(9) 0.0239(10) 0.0011(8) 0.0087(8) 0.0040(8)
F1 0.0968(17) 0.0916(15) 0.0697(15) 0.0399(12) 0.0629(13) 0.0639(13)
C6 0.0234(12) 0.0155(10) 0.0200(12) -0.0026(8) 0.0030(9) -0.0022(9)
C3 0.0286(13) 0.0194(11) 0.0209(12) 0.0016(9) -0.0007(9) -0.0016(10)
N2 0.0512(15) 0.0307(12) 0.0355(14) 0.0013(10) 0.0229(12) 0.0029(11)
C1 0.0241(13) 0.0194(11) 0.0241(13) -0.0051(9) 0.0078(10) -0.0015(10)
C4 0.0274(13) 0.0243(12) 0.0245(13) 0.0002(10) 0.0084(10) 0.0018(10)
C10 0.0207(12) 0.0169(11) 0.0308(14) -0.0051(9) -0.0003(10) -0.0021(9)
C5 0.0257(13) 0.0201(11) 0.0268(13) -0.0010(9) 0.0076(10) 0.0045(10)
C2 0.0223(12) 0.0159(11) 0.0295(13) -0.0022(9) 0.0010(10) 0.0031(9)
C8 0.0241(13) 0.0181(11) 0.0253(13) 0.0012(9) 0.0029(9) 0.0035(10)
C9 0.0206(12) 0.0176(11) 0.0381(14) -0.0011(10) 0.0018(10) 0.0016(10)
C7 0.0348(14) 0.0147(11) 0.0271(14) 0.0013(9) 0.0068(11) 0.0006(10)
C15 0.0285(14) 0.0310(14) 0.0430(16) -0.0028(12) 0.0098(12) -0.0023(12)
C11 0.0379(16) 0.0223(12) 0.0338(15) -0.0017(10) 0.0014(12) -0.0070(12)
C13 0.0317(17) 0.0256(14) 0.082(3) -0.0076(15) -0.0190(17) 0.0069(13)
C12 0.051(2) 0.0220(13) 0.0498(19) 0.0063(12) -0.0169(15) -0.0049(13)
C14 0.0286(16) 0.0425(17) 0.074(2) -0.0208(16) 0.0114(15) 0.0063(14)
C16 0.0548(19) 0.0461(17) 0.0374(17) 0.0119(14) 0.0227(14) 0.0154(16)

loop_
_atom_type_symbol
_atom_type_description
_atom_type_scat_dispersion_real
_atom_type_scat_dispersion_imag
_atom_type_scat_source
C C 0.0033 0.0016 'International Tables Vol C Tables 4.2.6.8 and 6.1.1.4'
H H 0.0000 0.0000 'International Tables Vol C Tables 4.2.6.8 and 6.1.1.4'
Br Br -0.2901 2.4595 'International Tables Vol C Tables 4.2.6.8 and 6.1.1.4'
F F 0.0171 0.0103 'International Tables Vol C Tables 4.2.6.8 and 6.1.1.4'
N N 0.0061 0.0033 'International Tables Vol C Tables 4.2.6.8 and 6.1.1.4'

loop_
_geom_angle_atom_site_label_1
_geom_angle_atom_site_label_2
_geom_angle_atom_site_label_3
_geom_angle
_geom_angle_site_symmetry_1
_geom_angle_site_symmetry_3
_geom_angle_publ_flag
C6 N1 C8 123.42(19) . . ?
C7 N1 C6 119.44(19) . . ?
C7 N1 C8 117.14(19) . . ?
C1 C6 N1 120.2(2) . . ?
C1 C6 C5 119.7(2) . . ?
C5 C6 N1 120.0(2) . . ?
C4 C3 Br1 122.96(18) . . ?
C2 C3 Br1 117.48(17) . . ?
C2 C3 C4 119.6(2) . . ?
C6 C1 H1 120.1 . . ?
C2 C1 C6 119.8(2) . . ?
C2 C1 H1 120.1 . . ?
C3 C4 C5 119.9(2) . . ?
C3 C4 C16 122.2(2) . . ?
C5 C4 C16 117.8(2) . . ?
C15 C10 C9 121.1(2) . . ?
C15 C10 C11 118.4(2) . . ?
C11 C10 C9 120.5(2) . . ?
C6 C5 H5 119.9 . . ?
C4 C5 C6 120.2(2) . . ?
C4 C5 H5 119.9 . . ?
C3 C2 H2 119.6 . . ?
C1 C2 C3 120.8(2) . . ?
C1 C2 H2 119.6 . . ?
N1 C8 H8A 109.2 . . ?
N1 C8 H8B 109.2 . . ?
N1 C8 C9 112.09(19) . . ?
H8A C8 H8B 107.9 . . ?
C9 C8 H8A 109.2 . . ?
C9 C8 H8B 109.2 . . ?
C10 C9 C8 110.44(19) . . ?
C10 C9 H9A 109.6 . . ?
C10 C9 H9B 109.6 . . ?
C8 C9 H9A 109.6 . . ?
C8 C9 H9B 109.6 . . ?
H9A C9 H9B 108.1 . . ?
N2 C7 N1 178.4(3) . . ?
C10 C15 H15 119.7 . . ?
C10 C15 C14 120.6(3) . . ?
C14 C15 H15 119.7 . . ?
C10 C11 H11 119.6 . . ?
C10 C11 C12 120.7(3) . . ?
C12 C11 H11 119.6 . . ?
C12 C13 H13 119.9 . . ?
C12 C13 C14 120.2(3) . . ?
C14 C13 H13 119.9 . . ?
C11 C12 H12 120.0 . . ?
C13 C12 C11 120.1(3) . . ?
C13 C12 H12 120.0 . . ?
C15 C14 H14 120.0 . . ?
C13 C14 C15 120.0(3) . . ?
C13 C14 H14 120.0 . . ?
F3 C16 F1 106.0(3) . . ?
F3 C16 C4 112.6(3) . . ?
F2 C16 F3 106.5(2) . . ?
F2 C16 F1 106.3(3) . . ?
F2 C16 C4 113.0(2) . . ?
F1 C16 C4 111.9(2) . . ?

loop_
_geom_bond_atom_site_label_1
_geom_bond_atom_site_label_2
_geom_bond_distance
_geom_bond_site_symmetry_2
_geom_bond_publ_flag
Br1 C3 1.900(2) . ?
F3 C16 1.338(4) . ?
F2 C16 1.331(3) . ?
N1 C6 1.413(3) . ?
N1 C8 1.476(3) . ?
N1 C7 1.338(3) . ?
F1 C16 1.340(3) . ?
C6 C1 1.386(3) . ?
C6 C5 1.390(3) . ?
C3 C4 1.386(3) . ?
C3 C2 1.384(3) . ?
N2 C7 1.146(3) . ?
C1 H1 0.9500 . ?
C1 C2 1.384(3) . ?
C4 C5 1.389(3) . ?
C4 C16 1.501(4) . ?
C10 C9 1.508(3) . ?
C10 C15 1.386(4) . ?
C10 C11 1.387(4) . ?
C5 H5 0.9500 . ?
C2 H2 0.9500 . ?
C8 H8A 0.9900 . ?
C8 H8B 0.9900 . ?
C8 C9 1.526(3) . ?
C9 H9A 0.9900 . ?
C9 H9B 0.9900 . ?
C15 H15 0.9500 . ?
C15 C14 1.389(4) . ?
C11 H11 0.9500 . ?
C11 C12 1.389(4) . ?
C13 H13 0.9500 . ?
C13 C12 1.366(5) . ?
C13 C14 1.374(5) . ?
C12 H12 0.9500 . ?
C14 H14 0.9500 . ?
